data_4116524
loop_
_publ_author_name
'Kazumasa Honda'
'Fusae Nakanishi'
'Neil Feeder'

_publ_contact_author_address
;
 National Institute of Materials and Chemical Research
 Tsukuba,  Ibaraki 305-8565
 Japan
;
_publ_contact_author_email honda@nimc.go.jp
_publ_contact_author_fax '(81) 298 54 4627'
_publ_contact_author_name 'Dr Kazumasa Honda'
_publ_contact_author_phone '(81) 298 54 4625'
_publ_section_title
;
 Kinetic and Mechanistic Study on Single-Crystal-to-Single-Crystal
 Photodimerization of 2-Benzyl-5-benzylidenecyclopentanone Utilizing X-ray
 Diffraction
;
_journal_name_full 'Journal of the American Chemical Society'
_journal_page_first 8246
_journal_page_last 8250
_journal_paper_doi 10.1021/ja991386k
_journal_volume 121
_journal_year 1999
_chemical_formula_moiety 'C19 H18 O'
_chemical_formula_sum 'C19 H18 O'
_chemical_formula_weight 262.35
_chemical_melting_point 404
_space_group_IT_number 61
_symmetry_cell_setting orthorhombic
_symmetry_Int_Tables_number 61
_symmetry_space_group_name_Hall '-P 2ac 2ab'
_symmetry_space_group_name_H-M 'P b c a'
_audit_creation_date 'Thu Apr 23 12:03:28 1998'
_audit_creation_method 'from TEXRAY.INF file'
_audit_update_record '98-08-13 updated by K. HONDA'
_cell_angle_alpha 90
_cell_angle_beta 90
_cell_angle_gamma 90
_cell_formula_units_Z 8
_cell_length_a 31.292(2)
_cell_length_b 10.7148(6)
_cell_length_c 8.637(2)
_cell_measurement_reflns_used 15
_cell_measurement_temperature 219
_cell_measurement_theta_max 13.7
_cell_measurement_theta_min 10.4
_cell_volume 2895.9(7)
_computing_cell_refinement 'CAD4 diffractometer control (Enraf-Nonius, 1989)'
_computing_data_collection 'CAD4 diffractometer control (Enraf-Nonius, 1989)'
_computing_data_reduction 'TEXSAN PROCESS (Molecular Structure Corporation, 1994)'
_computing_publication_material 'TEXSAN FINISH (Molecular Structure Corporation, 1998)'
_computing_structure_refinement 'TEXSAN LS (Molecular Structure Corporation, 1994)'
_computing_structure_solution 'SHELXS86 (Sheldrick, 1985)'
_diffrn_ambient_temperature 219
_diffrn_measurement_device_type 'Enraf-Nonius CAD4'
_diffrn_measurement_method \w
_diffrn_orient_matrix_UB_11 0.00037
_diffrn_orient_matrix_UB_12 0.07570
_diffrn_orient_matrix_UB_13 0.06772
_diffrn_orient_matrix_UB_21 0.03185
_diffrn_orient_matrix_UB_22 -0.00512
_diffrn_orient_matrix_UB_23 0.00654
_diffrn_orient_matrix_UB_31 0.00249
_diffrn_orient_matrix_UB_32 0.05433
_diffrn_orient_matrix_UB_33 -0.09362
_diffrn_radiation_detector 'scintillation counter'
_diffrn_radiation_monochromator graphite
_diffrn_radiation_source 'fine focus Enraf-Nonius Mo tube'
_diffrn_radiation_type 'Mo K\a'
_diffrn_radiation_wavelength 0.71073
_diffrn_reflns_av_R_equivalents 0.000
_diffrn_reflns_av_sigmaI/netI 0.156
_diffrn_reflns_limit_h_max 36
_diffrn_reflns_limit_h_min 0
_diffrn_reflns_limit_k_max 12
_diffrn_reflns_limit_k_min 0
_diffrn_reflns_limit_l_max 10
_diffrn_reflns_limit_l_min 0
_diffrn_reflns_number 2547
_diffrn_reflns_reduction_process 'Lp corrections applied'
_diffrn_reflns_theta_max 25.0
_diffrn_reflns_theta_min 1.0
_diffrn_standards_decay_% 2.52
_diffrn_standards_interval_time 60
_diffrn_standards_number 3
_exptl_absorpt_coefficient_mu 0.072
_exptl_absorpt_correction_T_max 0.994
_exptl_absorpt_correction_T_min 0.960
_exptl_absorpt_correction_type psi-scan
_exptl_absorpt_process_details '(North, Phillips & Mathews, 1968)'
_exptl_crystal_colour 'clear colourless'
_exptl_crystal_density_diffrn 1.203
_exptl_crystal_description plate
_exptl_crystal_F_000 1120.00
_exptl_crystal_size_max 0.50
_exptl_crystal_size_mid 0.37
_exptl_crystal_size_min 0.32
_refine_diff_density_max 0.23
_refine_diff_density_min -0.27
_refine_ls_extinction_method none
_refine_ls_goodness_of_fit_ref 1.223
_refine_ls_hydrogen_treatment refall
_refine_ls_matrix_type full
_refine_ls_number_constraints 0
_refine_ls_number_parameters 253
_refine_ls_number_reflns 1399
_refine_ls_number_restraints 0
_refine_ls_R_factor_all 0.1829
_refine_ls_R_factor_gt 0.0677
_refine_ls_shift/su_max 0.0084
_refine_ls_structure_factor_coef F
_refine_ls_weighting_details 'w = 1/[\s^2^(Fo) + 0.00090|Fo|^2^]'
_refine_ls_weighting_scheme calc
_refine_ls_wR_factor_all 0.0911
_refine_ls_wR_factor_ref 0.0705
_reflns_number_gt 1399
_reflns_number_total 2547
_reflns_observed_criterion >1.0sigma(I)
_cod_data_source_file ja991386k_5.cif
_cod_data_source_block B317@219K
_cod_original_cell_volume 2896.0(7)
_cod_original_sg_symbol_H-M 'P b c a '
_cod_original_formula_sum 'C19 H18 O '
_cod_database_code 4116524

loop_
_symmetry_equiv_pos_as_xyz
x,y,z
1/2+x,1/2-y,-z
-x,1/2+y,1/2-z
1/2-x,-y,1/2+z
-x,-y,-z
1/2-x,1/2+y,z
x,1/2-y,1/2+z
1/2+x,y,1/2-z

loop_
_atom_site_label
_atom_site_type_symbol
_atom_site_fract_x
_atom_site_fract_y
_atom_site_fract_z
_atom_site_U_iso_or_equiv
_atom_site_adp_type
_atom_site_occupancy
_atom_site_calc_flag
O1 O 0.04228(9) 0.2361(3) 0.0123(4) 0.063(1) Uani 1.00 d
C1 C 0.0414(1) 0.3199(4) 0.1060(5) 0.042(1) Uani 1.00 d
C2 C 0.0802(1) 0.3754(4) 0.1853(5) 0.040(1) Uani 1.00 d
C3 C 0.0651(1) 0.5038(4) 0.2347(6) 0.044(1) Uani 1.00 d
C4 C 0.0169(1) 0.4906(4) 0.2670(5) 0.038(1) Uani 1.00 d
C5 C 0.0028(1) 0.3829(4) 0.1676(4) 0.034(1) Uani 1.00 d
C6 C 0.1217(1) 0.3654(5) 0.0953(6) 0.049(1) Uani 1.00 d
C7 C 0.1608(1) 0.3913(4) 0.1920(5) 0.045(1) Uani 1.00 d
C8 C 0.1778(2) 0.3003(5) 0.2888(6) 0.057(2) Uani 1.00 d
C9 C 0.2130(2) 0.3270(7) 0.3808(7) 0.072(2) Uani 1.00 d
C10 C 0.2318(2) 0.4424(8) 0.3758(7) 0.078(2) Uani 1.00 d
C11 C 0.2150(2) 0.5326(6) 0.2806(7) 0.068(2) Uani 1.00 d
C12 C 0.1798(2) 0.5080(5) 0.1909(6) 0.058(2) Uani 1.00 d
C13 C -0.0360(1) 0.3349(4) 0.1388(5) 0.037(1) Uani 1.00 d
C14 C -0.0780(1) 0.3700(4) 0.1970(5) 0.036(1) Uani 1.00 d
C15 C -0.0853(1) 0.4595(4) 0.3129(5) 0.044(1) Uani 1.00 d
C16 C -0.1263(2) 0.4839(5) 0.3647(6) 0.055(2) Uani 1.00 d
C17 C -0.1607(2) 0.4217(5) 0.3028(6) 0.059(2) Uani 1.00 d
C18 C -0.1545(1) 0.3334(5) 0.1890(7) 0.058(2) Uani 1.00 d
C19 C -0.1137(1) 0.3078(4) 0.1374(6) 0.048(1) Uani 1.00 d
H1 H 0.083(1) 0.319(4) 0.280(5) 0.06(1) Uiso 1.00 d
H2 H 0.080(1) 0.535(4) 0.318(5) 0.05(1) Uiso 1.00 d
H3 H 0.071(1) 0.562(4) 0.154(5) 0.06(2) Uiso 1.00 d
H4 H 0.001(1) 0.569(3) 0.246(4) 0.026(9) Uiso 1.00 d
H5 H 0.012(1) 0.468(4) 0.385(5) 0.05(1) Uiso 1.00 d
H6 H 0.123(1) 0.281(4) 0.060(5) 0.05(1) Uiso 1.00 d
H7 H 0.118(1) 0.423(4) 0.007(6) 0.08(2) Uiso 1.00 d
H8 H 0.164(2) 0.218(5) 0.285(6) 0.10(2) Uiso 1.00 d
H9 H 0.224(1) 0.268(5) 0.445(6) 0.08(2) Uiso 1.00 d
H10 H 0.254(2) 0.459(5) 0.435(6) 0.08(2) Uiso 1.00 d
H11 H 0.231(1) 0.613(5) 0.273(5) 0.08(2) Uiso 1.00 d
H12 H 0.169(2) 0.565(5) 0.130(6) 0.09(2) Uiso 1.00 d
H13 H -0.036(1) 0.264(3) 0.070(4) 0.03(1) Uiso 1.00 d
H14 H -0.062(1) 0.505(4) 0.354(5) 0.05(1) Uiso 1.00 d
H15 H -0.130(1) 0.543(5) 0.446(6) 0.08(2) Uiso 1.00 d
H16 H -0.189(1) 0.439(4) 0.343(5) 0.07(1) Uiso 1.00 d
H17 H -0.180(1) 0.289(4) 0.139(6) 0.08(2) Uiso 1.00 d
H18 H -0.107(1) 0.244(4) 0.059(4) 0.04(1) Uiso 1.00 d

loop_
_atom_site_aniso_label
_atom_site_aniso_U_11
_atom_site_aniso_U_22
_atom_site_aniso_U_33
_atom_site_aniso_U_12
_atom_site_aniso_U_13
_atom_site_aniso_U_23
O1 0.051(2) 0.069(2) 0.068(2) -0.004(2) 0.009(2) -0.038(2)
C1 0.043(2) 0.045(3) 0.037(2) 0.005(2) 0.006(2) -0.004(2)
C2 0.033(2) 0.046(3) 0.039(3) -0.004(2) 0.000(2) -0.001(2)
C3 0.039(2) 0.043(3) 0.049(3) -0.003(2) -0.005(2) -0.007(3)
C4 0.036(2) 0.037(2) 0.041(3) 0.006(2) -0.002(2) -0.003(2)
C5 0.039(2) 0.035(2) 0.029(2) 0.003(2) -0.002(2) -0.002(2)
C6 0.043(3) 0.059(3) 0.046(3) 0.000(2) 0.008(2) -0.009(3)
C7 0.030(2) 0.057(3) 0.048(3) 0.004(2) 0.008(2) -0.007(3)
C8 0.050(3) 0.059(3) 0.060(4) 0.010(3) 0.016(3) 0.001(3)
C9 0.058(4) 0.097(5) 0.060(4) 0.035(4) 0.003(3) 0.001(4)
C10 0.033(3) 0.126(6) 0.073(4) 0.020(4) -0.009(3) -0.026(4)
C11 0.035(3) 0.087(4) 0.082(4) -0.011(3) 0.003(3) -0.014(4)
C12 0.046(3) 0.066(4) 0.063(3) 0.003(3) -0.002(3) 0.004(3)
C13 0.041(2) 0.035(2) 0.037(2) 0.002(2) 0.001(2) -0.004(2)
C14 0.036(2) 0.032(2) 0.040(2) 0.002(2) -0.003(2) 0.005(2)
C15 0.040(3) 0.049(3) 0.044(3) 0.005(2) -0.001(2) 0.004(2)
C16 0.054(3) 0.064(3) 0.046(3) 0.021(3) 0.001(2) 0.002(3)
C17 0.037(3) 0.070(4) 0.070(4) 0.010(3) 0.002(3) 0.012(3)
C18 0.040(3) 0.057(3) 0.076(4) -0.003(3) -0.006(3) 0.010(3)
C19 0.043(3) 0.041(3) 0.059(3) 0.004(2) -0.003(2) 0.002(3)

loop_
_atom_type_symbol
_atom_type_description
_atom_type_scat_dispersion_real
_atom_type_scat_dispersion_imag
_atom_type_scat_source
O O 0.011 0.006
;International Tables for Crystallography
(1992, Vol. C, Tables 4.2.6.8 and 6.1.1.1)
;
C C 0.003 0.002
;International Tables for Crystallography
(1992, Vol. C, Tables 4.2.6.8 and 6.1.1.1)
;
H H 0.000 0.000
;International Tables for Crystallography
(1992, Vol. C, Table 6.1.1.2)
;

loop_
_geom_angle_atom_site_label_1
_geom_angle_atom_site_label_2
_geom_angle_atom_site_label_3
_geom_angle
_geom_angle_site_symmetry_1
_geom_angle_site_symmetry_2
_geom_angle_site_symmetry_3
_geom_angle_publ_flag
O1 C1 C2 125.0(4) 1_555 1_555 1_555 yes
O1 C1 C5 126.7(4) 1_555 1_555 1_555 yes
C2 C1 C5 108.2(4) 1_555 1_555 1_555 yes
C1 C2 C3 103.4(4) 1_555 1_555 1_555 yes
C1 C2 C6 115.3(4) 1_555 1_555 1_555 yes
C1 C2 H1 101(2) 1_555 1_555 1_555 no
C3 C2 C6 118.4(4) 1_555 1_555 1_555 yes
C3 C2 H1 109(2) 1_555 1_555 1_555 no
C6 C2 H1 106(2) 1_555 1_555 1_555 no
C2 C3 C4 105.9(4) 1_555 1_555 1_555 yes
C2 C3 H2 113(2) 1_555 1_555 1_555 no
C2 C3 H3 109(2) 1_555 1_555 1_555 no
C4 C3 H2 112(2) 1_555 1_555 1_555 no
C4 C3 H3 112(2) 1_555 1_555 1_555 no
H2 C3 H3 103(3) 1_555 1_555 1_555 no
C3 C4 C5 104.7(3) 1_555 1_555 1_555 yes
C3 C4 H4 111(1) 1_555 1_555 1_555 no
C3 C4 H5 109(2) 1_555 1_555 1_555 no
C5 C4 H4 113(2) 1_555 1_555 1_555 no
C5 C4 H5 109(2) 1_555 1_555 1_555 no
H4 C4 H5 107(2) 1_555 1_555 1_555 no
C1 C5 C4 108.4(3) 1_555 1_555 1_555 yes
C1 C5 C13 119.8(4) 1_555 1_555 1_555 yes
C4 C5 C13 131.6(4) 1_555 1_555 1_555 yes
C2 C6 C7 113.5(4) 1_555 1_555 1_555 yes
C2 C6 H6 105(2) 1_555 1_555 1_555 no
C2 C6 H7 105(2) 1_555 1_555 1_555 no
C7 C6 H6 108(2) 1_555 1_555 1_555 no
C7 C6 H7 113(2) 1_555 1_555 1_555 no
H6 C6 H7 110(3) 1_555 1_555 1_555 no
C6 C7 C8 120.9(5) 1_555 1_555 1_555 yes
C6 C7 C12 120.7(5) 1_555 1_555 1_555 yes
C8 C7 C12 118.3(5) 1_555 1_555 1_555 yes
C7 C8 C9 120.2(6) 1_555 1_555 1_555 yes
C7 C8 H8 116(3) 1_555 1_555 1_555 no
C9 C8 H8 123(3) 1_555 1_555 1_555 no
C8 C9 C10 120.6(6) 1_555 1_555 1_555 yes
C8 C9 H9 120(3) 1_555 1_555 1_555 no
C10 C9 H9 118(3) 1_555 1_555 1_555 no
C9 C10 C11 119.3(6) 1_555 1_555 1_555 yes
C9 C10 H10 120(3) 1_555 1_555 1_555 no
C11 C10 H10 120(3) 1_555 1_555 1_555 no
C10 C11 C12 120.7(6) 1_555 1_555 1_555 yes
C10 C11 H11 116(2) 1_555 1_555 1_555 no
C12 C11 H11 122(2) 1_555 1_555 1_555 no
C7 C12 C11 120.9(6) 1_555 1_555 1_555 yes
C7 C12 H12 118(3) 1_555 1_555 1_555 no
C11 C12 H12 120(3) 1_555 1_555 1_555 no
C5 C13 C14 130.8(4) 1_555 1_555 1_555 yes
C5 C13 H13 114(2) 1_555 1_555 1_555 no
C14 C13 H13 114(2) 1_555 1_555 1_555 no
C13 C14 C15 124.7(4) 1_555 1_555 1_555 yes
C13 C14 C19 118.1(4) 1_555 1_555 1_555 yes
C15 C14 C19 117.1(4) 1_555 1_555 1_555 yes
C14 C15 C16 120.8(5) 1_555 1_555 1_555 yes
C14 C15 H14 119(2) 1_555 1_555 1_555 no
C16 C15 H14 119(2) 1_555 1_555 1_555 no
C15 C16 C17 120.6(5) 1_555 1_555 1_555 yes
C15 C16 H15 117(2) 1_555 1_555 1_555 no
C17 C16 H15 121(2) 1_555 1_555 1_555 no
C16 C17 C18 120.0(5) 1_555 1_555 1_555 yes
C16 C17 H16 119(2) 1_555 1_555 1_555 no
C18 C17 H16 120(2) 1_555 1_555 1_555 no
C17 C18 C19 119.8(5) 1_555 1_555 1_555 yes
C17 C18 H17 121(2) 1_555 1_555 1_555 no
C19 C18 H17 119(2) 1_555 1_555 1_555 no
C14 C19 C18 121.8(5) 1_555 1_555 1_555 yes
C14 C19 H18 114(1) 1_555 1_555 1_555 no
C18 C19 H18 123(2) 1_555 1_555 1_555 no

loop_
_geom_bond_atom_site_label_1
_geom_bond_atom_site_label_2
_geom_bond_distance
_geom_bond_site_symmetry_1
_geom_bond_site_symmetry_2
_geom_bond_publ_flag
O1 C1 1.209(5) 1_555 1_555 yes
C1 C2 1.517(6) 1_555 1_555 yes
C1 C5 1.482(6) 1_555 1_555 yes
C2 C3 1.516(6) 1_555 1_555 yes
C2 C6 1.517(6) 1_555 1_555 yes
C3 C4 1.541(6) 1_555 1_555 yes
C4 C5 1.505(6) 1_555 1_555 yes
C5 C13 1.341(5) 1_555 1_555 yes
C6 C7 1.507(6) 1_555 1_555 yes
C7 C8 1.391(6) 1_555 1_555 yes
C7 C12 1.383(6) 1_555 1_555 yes
C8 C9 1.388(8) 1_555 1_555 yes
C9 C10 1.370(9) 1_555 1_555 yes
C10 C11 1.373(8) 1_555 1_555 yes
C11 C12 1.373(7) 1_555 1_555 yes
C13 C14 1.455(5) 1_555 1_555 yes
C14 C15 1.405(6) 1_555 1_555 yes
C14 C19 1.400(6) 1_555 1_555 yes
C15 C16 1.383(6) 1_555 1_555 yes
C16 C17 1.376(7) 1_555 1_555 yes
C17 C18 1.378(7) 1_555 1_555 yes
C18 C19 1.380(6) 1_555 1_555 yes

loop_
_geom_contact_atom_site_label_1
_geom_contact_atom_site_label_2
_geom_contact_distance
_geom_contact_site_symmetry_1
_geom_contact_site_symmetry_2
_geom_contact_publ_flag
O1 C2 3.289(6) 1_555 7_554 no
O1 C4 3.320(6) 1_555 7_554 no
O1 C5 3.467(5) 1_555 7_554 no
O1 C1 3.561(5) 1_555 7_554 no
O1 C3 3.586(6) 1_555 7_554 no
O1 C15 3.588(6) 1_555 3_545 no

loop_
_geom_torsion_atom_site_label_1
_geom_torsion_atom_site_label_2
_geom_torsion_atom_site_label_3
_geom_torsion_atom_site_label_4
_geom_torsion
_geom_torsion_site_symmetry_1
_geom_torsion_site_symmetry_2
_geom_torsion_site_symmetry_3
_geom_torsion_site_symmetry_4
_geom_torsion_publ_flag
O1 C1 C2 C3 157.6(5) 1_555 1_555 1_555 1_555 no
O1 C1 C2 C6 26.8(7) 1_555 1_555 1_555 1_555 no
O1 C1 C5 C4 -173.7(4) 1_555 1_555 1_555 1_555 no
O1 C1 C5 C13 10.8(7) 1_555 1_555 1_555 1_555 no
C1 C2 C3 C4 30.9(5) 1_555 1_555 1_555 1_555 no
C1 C2 C6 C7 -165.5(4) 1_555 1_555 1_555 1_555 no
C1 C5 C4 C3 10.9(5) 1_555 1_555 1_555 1_555 no
C1 C5 C13 C14 173.1(4) 1_555 1_555 1_555 1_555 no
C2 C1 C5 C4 8.4(5) 1_555 1_555 1_555 1_555 no
C2 C1 C5 C13 -167.1(4) 1_555 1_555 1_555 1_555 no
C2 C3 C4 C5 -26.2(5) 1_555 1_555 1_555 1_555 no
C2 C6 C7 C8 80.0(6) 1_555 1_555 1_555 1_555 no
C2 C6 C7 C12 -97.5(6) 1_555 1_555 1_555 1_555 no
C3 C2 C1 C5 -24.4(5) 1_555 1_555 1_555 1_555 no
C3 C2 C6 C7 71.3(6) 1_555 1_555 1_555 1_555 no
C3 C4 C5 C13 -174.2(5) 1_555 1_555 1_555 1_555 no
C4 C3 C2 C6 159.8(4) 1_555 1_555 1_555 1_555 no
C4 C5 C13 C14 -1.2(8) 1_555 1_555 1_555 1_555 no
C5 C1 C2 C6 -155.2(4) 1_555 1_555 1_555 1_555 no
C5 C13 C14 C15 -6.7(7) 1_555 1_555 1_555 1_555 no
C5 C13 C14 C19 175.5(4) 1_555 1_555 1_555 1_555 no
C6 C7 C8 C9 -177.9(4) 1_555 1_555 1_555 1_555 no
C6 C7 C12 C11 179.0(4) 1_555 1_555 1_555 1_555 no
C7 C8 C9 C10 -1.0(8) 1_555 1_555 1_555 1_555 no
C7 C12 C11 C10 -1.3(8) 1_555 1_555 1_555 1_555 no
C8 C7 C12 C11 1.4(7) 1_555 1_555 1_555 1_555 no
C8 C9 C10 C11 1.1(8) 1_555 1_555 1_555 1_555 no
C9 C8 C7 C12 -0.3(7) 1_555 1_555 1_555 1_555 no
C9 C10 C11 C12 0.0(8) 1_555 1_555 1_555 1_555 no
C13 C14 C15 C16 -177.8(4) 1_555 1_555 1_555 1_555 no
C13 C14 C19 C18 178.4(4) 1_555 1_555 1_555 1_555 no
C14 C15 C16 C17 -0.5(7) 1_555 1_555 1_555 1_555 no
C14 C19 C18 C17 -0.4(7) 1_555 1_555 1_555 1_555 no
C15 C14 C19 C18 0.4(6) 1_555 1_555 1_555 1_555 no
C15 C16 C17 C18 0.6(7) 1_555 1_555 1_555 1_555 no
C16 C15 C14 C19 0.1(6) 1_555 1_555 1_555 1_555 no
C16 C17 C18 C19 -0.1(7) 1_555 1_555 1_555 1_555 no
